data_7131201
loop_
_publ_author_name
'Fern&#xe1;ndez-Moyano, Sara'
'Marcos-Ayuso, Guillermo'
'Pe&#xf1;as-Defrutos, Marconi N'
'Bartolom&#xe9;, Camino'
'Espinet, Pablo'

_publ_section_title
;
 Intimate relationship between C-I reductive elimination, aryl scrambling
 and isomerization processes in Au(III) complexes.
;
_journal_issue 14
_journal_name_full 'Chemical communications (Cambridge, England)'
_journal_page_first 1975
_journal_page_last 1978
_journal_paper_doi 10.1039/d2cc06415d
_journal_volume 59
_journal_year 2023
_chemical_formula_moiety 'Au Br2 C12 Cl4 F6, C16 H36 N'
_chemical_formula_sum 'C28 H36 Au Br2 Cl4 F6 N'
_chemical_formula_weight 999.16
_space_group_crystal_system triclinic
_space_group_IT_number 2
_space_group_name_Hall '-P 1'
_space_group_name_H-M_alt 'P -1'
_atom_sites_solution_hydrogens geom
_atom_sites_solution_primary dual
_audit_creation_date 2022-11-23
_audit_creation_method
;
Olex2 1.2
(compiled 2018.05.29 svn.r3508 for OlexSys, GUI svn.r5506)
;
_audit_update_record
;
2022-11-24 deposited with the CCDC.	2023-01-23 downloaded from the CCDC.
;
_cell_angle_alpha 61.032(7)
_cell_angle_beta 67.105(5)
_cell_angle_gamma 78.673(5)
_cell_formula_units_Z 2
_cell_length_a 12.6800(6)
_cell_length_b 13.0574(8)
_cell_length_c 13.4650(9)
_cell_measurement_reflns_used 3893
_cell_measurement_temperature 294
_cell_measurement_theta_max 26.3520
_cell_measurement_theta_min 3.6480
_cell_volume 1796.7(2)
_computing_cell_refinement 'CrysAlisPro 1.171.39.45g (Rigaku OD, 2018)'
_computing_data_collection 'CrysAlisPro 1.171.39.45g (Rigaku OD, 2018)'
_computing_data_reduction 'CrysAlisPro 1.171.39.45g (Rigaku OD, 2018)'
_computing_molecular_graphics 'Olex2 (Dolomanov et al., 2009)'
_computing_publication_material 'Olex2 (Dolomanov et al., 2009)'
_computing_structure_refinement 'ShelXL (Sheldrick, 2015)'
_computing_structure_solution 'ShelXT (Sheldrick, 2015)'
_diffrn_ambient_temperature 294
_diffrn_detector 'CCD plate'
_diffrn_detector_area_resol_mean 10.4757
_diffrn_detector_type Atlas
_diffrn_measured_fraction_theta_full 0.992
_diffrn_measured_fraction_theta_max 0.824
_diffrn_measurement_details
;
List of Runs (angles in degrees, time in seconds):

  # Type    Start    End  Width  t~exp~   \w     \q     \k     \f   Frames
#--------------------------------------------------------------------------
  1  \w    -36.00  58.00   1.00    6.93    --  -10.64  57.00 -60.00   94
  2  \w    -79.00  14.00   1.00    6.93    --  -10.64 -57.00 150.00   93
  3  \w     34.00 100.00   1.00    6.93    --   12.51-178.00 150.00   66
;
_diffrn_measurement_device 'four-circle diffractometer'
_diffrn_measurement_device_type 'SuperNova, Dual, Cu at home/near, Atlas'
_diffrn_measurement_method '\w scans'
_diffrn_orient_matrix_type 'CrysAlisPro convention (1999,Acta A55,543-557)'
_diffrn_orient_matrix_UB_11 -0.0050761000
_diffrn_orient_matrix_UB_12 0.0557939000
_diffrn_orient_matrix_UB_13 -0.0471249000
_diffrn_orient_matrix_UB_21 -0.0178033000
_diffrn_orient_matrix_UB_22 0.0245578000
_diffrn_orient_matrix_UB_23 0.0409087000
_diffrn_orient_matrix_UB_31 0.0578345000
_diffrn_orient_matrix_UB_32 0.0118096000
_diffrn_orient_matrix_UB_33 -0.0145980000
_diffrn_radiation_monochromator mirror
_diffrn_radiation_probe x-ray
_diffrn_radiation_type MoK\a
_diffrn_radiation_wavelength 0.71073
_diffrn_reflns_av_R_equivalents 0.0257
_diffrn_reflns_av_unetI/netI 0.0614
_diffrn_reflns_Laue_measured_fraction_full 0.992
_diffrn_reflns_Laue_measured_fraction_max 0.824
_diffrn_reflns_limit_h_max 15
_diffrn_reflns_limit_h_min -17
_diffrn_reflns_limit_k_max 16
_diffrn_reflns_limit_k_min -16
_diffrn_reflns_limit_l_max 17
_diffrn_reflns_limit_l_min -18
_diffrn_reflns_number 12463
_diffrn_reflns_point_group_measured_fraction_full 0.992
_diffrn_reflns_point_group_measured_fraction_max 0.824
_diffrn_reflns_theta_full 25.242
_diffrn_reflns_theta_max 29.516
_diffrn_reflns_theta_min 3.340
_diffrn_source 'micro-focus sealed X-ray tube'
_diffrn_source_type 'SuperNova (Mo) X-ray Source'
_exptl_absorpt_coefficient_mu 6.666
_exptl_absorpt_correction_T_max 0.957
_exptl_absorpt_correction_T_min 0.089
_exptl_absorpt_correction_type gaussian
_exptl_absorpt_process_details
;
CrysAlisPro 1.171.39.45g (Rigaku Oxford Diffraction, 2018)
Numerical absorption correction based on gaussian integration over
			a multifaceted crystal model
Empirical absorption correction using spherical harmonics,
 implemented in SCALE3 ABSPACK scaling algorithm.
;
_exptl_crystal_colour yellow
_exptl_crystal_colour_primary yellow
_exptl_crystal_density_diffrn 1.847
_exptl_crystal_description needle
_exptl_crystal_F_000 964
_exptl_crystal_size_max 0.637
_exptl_crystal_size_mid 0.213
_exptl_crystal_size_min 0.115
_refine_diff_density_max 0.766
_refine_diff_density_min -1.192
_refine_diff_density_rms 0.112
_refine_ls_extinction_method none
_refine_ls_goodness_of_fit_ref 1.027
_refine_ls_hydrogen_treatment constr
_refine_ls_matrix_type full
_refine_ls_number_parameters 383
_refine_ls_number_reflns 8264
_refine_ls_number_restraints 0
_refine_ls_restrained_S_all 1.027
_refine_ls_R_factor_all 0.0769
_refine_ls_R_factor_gt 0.0445
_refine_ls_shift/su_max 0.001
_refine_ls_shift/su_mean 0.000
_refine_ls_structure_factor_coef Fsqd
_refine_ls_weighting_details 'w=1/[\s^2^(Fo^2^)+(0.0350P)^2^+0.0961P] where P=(Fo^2^+2Fc^2^)/3'
_refine_ls_weighting_scheme calc
_refine_ls_wR_factor_gt 0.0830
_refine_ls_wR_factor_ref 0.0997
_reflns_Friedel_coverage 0.000
_reflns_number_gt 5784
_reflns_number_total 8264
_reflns_threshold_expression 'I > 2\s(I)'
_cod_data_source_file d2cc06415d2.cif
_cod_data_source_block Complex-1-Br
_cod_depositor_comments 'Adding full bibliography for 7131200--7131203.cif.'
_cod_database_code 7131201
_shelx_shelxl_version_number 2014/7
_chemical_oxdiff_formula 'C28 H36 Au Br2 Cl4 F6 N'
_chemical_oxdiff_usercomment colorles
_shelx_space_group_comment
;
The symmetry employed for this shelxl refinement is uniquely defined
by the following loop, which should always be used as a source of
symmetry information in preference to the above space-group names.
They are only intended as comments.
;
_reflns_odcompleteness_completeness 98.72
_reflns_odcompleteness_iscentric 1
_reflns_odcompleteness_theta 26.32
_olex2_refinement_description
;
1. Fixed Uiso
 At 1.2 times of:
  All C(H,H) groups
 At 1.5 times of:
  All C(H,H,H) groups
2.a Secondary CH2 refined with riding coordinates:
 C21(H21A,H21B), C41(H41A,H41B), C51(H51A,H51B), C22(H22A,H22B), C31(H31A,
 H31B), C23(H23A,H23B), C33(H33A,H33B), C42(H42A,H42B), C53(H53A,H53B),
 C52(H52A,H52B), C43(H43A,H43B), C32(H32A,H32B)
2.b Idealised Me refined as rotating group:
 C24(H24A,H24B,H24C), C44(H44A,H44B,H44C), C54(H54A,H54B,H54C), C34(H34A,H34B,
 H34C)
;
_olex2_submission_special_instructions 'No special instructions were received'
_oxdiff_exptl_absorpt_empirical_details
;
Empirical correction (ABSPACK) includes:
- Absorption correction using spherical harmonics
- Frame scaling
;
_oxdiff_exptl_absorpt_empirical_full_max 1.757
_oxdiff_exptl_absorpt_empirical_full_min 0.653

loop_
_space_group_symop_operation_xyz
'x, y, z'
'-x, -y, -z'

loop_
_atom_site_label
_atom_site_type_symbol
_atom_site_fract_x
_atom_site_fract_y
_atom_site_fract_z
_atom_site_U_iso_or_equiv
_atom_site_adp_type
_atom_site_occupancy
_atom_site_site_symmetry_order
_atom_site_calc_flag
_atom_site_refinement_flags_posn
_atom_site_refinement_flags_adp
_atom_site_refinement_flags_occupancy
_atom_site_disorder_assembly
_atom_site_disorder_group
Au1 Au 0.20279(2) 0.81743(2) 0.23309(2) 0.05047(9) Uani 1 1 d . . . . .
Br1 Br 0.35192(7) 0.95546(6) 0.07820(6) 0.0797(2) Uani 1 1 d . . . . .
Br2 Br 0.05810(6) 0.67435(7) 0.39170(6) 0.0777(2) Uani 1 1 d . . . . .
Cl15 Cl 0.38128(16) 0.71414(18) 0.60073(17) 0.0841(5) Uani 1 1 d . . . . .
Cl5 Cl -0.01201(18) 0.85421(19) -0.08925(18) 0.0959(7) Uani 1 1 d . . . . .
Cl3 Cl 0.3752(2) 0.59954(18) -0.0766(2) 0.1024(7) Uani 1 1 d . . . . .
Cl13 Cl 0.1250(2) 1.10348(17) 0.4700(2) 0.1053(7) Uani 1 1 d . . . . .
F16 F 0.3384(3) 0.6879(3) 0.4173(3) 0.0700(10) Uani 1 1 d . . . . .
F6 F 0.0179(3) 0.8857(3) 0.0994(4) 0.0768(11) Uani 1 1 d . . . . .
F2 F 0.3594(3) 0.6700(3) 0.1026(3) 0.0761(10) Uani 1 1 d . . . . .
F12 F 0.1121(4) 1.0267(3) 0.3038(4) 0.0841(12) Uani 1 1 d . . . . .
F14 F 0.2635(4) 0.9278(4) 0.6057(4) 0.0933(13) Uani 1 1 d . . . . .
F4 F 0.1753(4) 0.7034(4) -0.1527(4) 0.0949(14) Uani 1 1 d . . . . .
C11 C 0.2206(5) 0.8546(5) 0.3580(5) 0.0489(14) Uani 1 1 d . . . . .
N1 N 0.7251(4) 0.6807(4) 0.2926(4) 0.0550(12) Uani 1 1 d . . . . .
C16 C 0.2839(5) 0.7849(5) 0.4297(5) 0.0525(14) Uani 1 1 d . . . . .
C1 C 0.1895(5) 0.7801(5) 0.1055(5) 0.0461(14) Uani 1 1 d . . . . .
C15 C 0.2999(5) 0.8056(5) 0.5133(5) 0.0551(15) Uani 1 1 d . . . . .
C2 C 0.2702(6) 0.7137(5) 0.0610(6) 0.0573(16) Uani 1 1 d . . . . .
C6 C 0.1032(6) 0.8208(5) 0.0577(5) 0.0559(15) Uani 1 1 d . . . . .
C14 C 0.2503(6) 0.9042(6) 0.5244(6) 0.0650(18) Uani 1 1 d . . . . .
C5 C 0.0968(5) 0.7980(5) -0.0302(5) 0.0570(16) Uani 1 1 d . . . . .
C12 C 0.1738(5) 0.9516(5) 0.3721(6) 0.0587(16) Uani 1 1 d . . . . .
C3 C 0.2694(6) 0.6843(5) -0.0259(6) 0.0631(17) Uani 1 1 d . . . . .
C21 C 0.7306(5) 0.8120(5) 0.2475(5) 0.0600(17) Uani 1 1 d . . . . .
H21A H 0.7805 0.8253 0.2794 0.072 Uiso 1 1 calc R . . . .
H21B H 0.7658 0.8484 0.1602 0.072 Uiso 1 1 calc R . . . .
C41 C 0.8472(5) 0.6387(6) 0.2519(6) 0.0637(17) Uani 1 1 d . . . . .
H41A H 0.8790 0.6812 0.1645 0.076 Uiso 1 1 calc R . . . .
H41B H 0.8915 0.6592 0.2844 0.076 Uiso 1 1 calc R . . . .
C51 C 0.6523(5) 0.6559(5) 0.2390(6) 0.0636(17) Uani 1 1 d . . . . .
H51A H 0.6426 0.5719 0.2765 0.076 Uiso 1 1 calc R . . . .
H51B H 0.5770 0.6905 0.2604 0.076 Uiso 1 1 calc R . . . .
C22 C 0.6182(6) 0.8727(5) 0.2797(6) 0.0708(19) Uani 1 1 d . . . . .
H22A H 0.5790 0.8326 0.3663 0.085 Uiso 1 1 calc R . . . .
H22B H 0.5708 0.8679 0.2404 0.085 Uiso 1 1 calc R . . . .
C13 C 0.1856(6) 0.9798(5) 0.4550(6) 0.0649(17) Uani 1 1 d . . . . .
C4 C 0.1805(6) 0.7284(6) -0.0689(6) 0.0649(18) Uani 1 1 d . . . . .
C31 C 0.6705(5) 0.6175(5) 0.4286(5) 0.0611(16) Uani 1 1 d . . . . .
H31A H 0.5901 0.6395 0.4503 0.073 Uiso 1 1 calc R . . . .
H31B H 0.6746 0.5340 0.4534 0.073 Uiso 1 1 calc R . . . .
C23 C 0.6327(7) 1.0004(5) 0.2425(6) 0.074(2) Uani 1 1 d . . . . .
H23A H 0.6842 1.0048 0.2780 0.089 Uiso 1 1 calc R . . . .
H23B H 0.6685 1.0407 0.1554 0.089 Uiso 1 1 calc R . . . .
C33 C 0.6646(7) 0.5717(6) 0.6333(6) 0.083(2) Uani 1 1 d . . . . .
H33A H 0.5829 0.5871 0.6532 0.100 Uiso 1 1 calc R . . . .
H33B H 0.6767 0.4888 0.6555 0.100 Uiso 1 1 calc R . . . .
C42 C 0.8630(6) 0.5094(6) 0.2877(7) 0.077(2) Uani 1 1 d . . . . .
H42A H 0.8422 0.4657 0.3748 0.092 Uiso 1 1 calc R . . . .
H42B H 0.8130 0.4855 0.2635 0.092 Uiso 1 1 calc R . . . .
C53 C 0.6125(7) 0.6933(7) 0.0572(8) 0.089(2) Uani 1 1 d . . . . .
H53A H 0.5854 0.6135 0.1004 0.107 Uiso 1 1 calc R . . . .
H53B H 0.5476 0.7432 0.0742 0.107 Uiso 1 1 calc R . . . .
C52 C 0.6995(6) 0.7007(6) 0.1039(6) 0.074(2) Uani 1 1 d . . . . .
H52A H 0.7226 0.7814 0.0656 0.088 Uiso 1 1 calc R . . . .
H52B H 0.7668 0.6550 0.0827 0.088 Uiso 1 1 calc R . . . .
C43 C 0.9855(7) 0.4822(7) 0.2285(9) 0.104(3) Uani 1 1 d . . . . .
H43A H 1.0054 0.5259 0.1415 0.125 Uiso 1 1 calc R . . . .
H43B H 1.0349 0.5081 0.2516 0.125 Uiso 1 1 calc R . . . .
C32 C 0.7227(7) 0.6405(7) 0.4987(6) 0.083(2) Uani 1 1 d . . . . .
H32A H 0.7165 0.7234 0.4769 0.099 Uiso 1 1 calc R . . . .
H32B H 0.8034 0.6196 0.4772 0.099 Uiso 1 1 calc R . . . .
C24 C 0.5246(8) 1.0622(7) 0.2785(10) 0.121(4) Uani 1 1 d . . . . .
H24A H 0.5392 1.1443 0.2427 0.182 Uiso 1 1 calc GR . . . .
H24B H 0.4947 1.0312 0.3649 0.182 Uiso 1 1 calc GR . . . .
H24C H 0.4699 1.0514 0.2513 0.182 Uiso 1 1 calc GR . . . .
C44 C 1.0062(9) 0.3588(10) 0.2610(11) 0.145(4) Uani 1 1 d . . . . .
H44A H 0.9761 0.3379 0.2179 0.218 Uiso 1 1 calc GR . . . .
H44B H 0.9691 0.3136 0.3463 0.218 Uiso 1 1 calc GR . . . .
H44C H 1.0870 0.3431 0.2402 0.218 Uiso 1 1 calc GR . . . .
C54 C 0.6580(8) 0.7289(8) -0.0750(8) 0.116(3) Uani 1 1 d . . . . .
H54A H 0.6867 0.8072 -0.1184 0.174 Uiso 1 1 calc GR . . . .
H54B H 0.5977 0.7260 -0.1000 0.174 Uiso 1 1 calc GR . . . .
H54C H 0.7188 0.6765 -0.0918 0.174 Uiso 1 1 calc GR . . . .
C34 C 0.7064(9) 0.5997(8) 0.7054(7) 0.124(4) Uani 1 1 d . . . . .
H34A H 0.6995 0.6825 0.6803 0.186 Uiso 1 1 calc GR . . . .
H34B H 0.7853 0.5762 0.6934 0.186 Uiso 1 1 calc GR . . . .
H34C H 0.6617 0.5586 0.7894 0.186 Uiso 1 1 calc GR . . . .

loop_
_atom_site_aniso_label
_atom_site_aniso_U_11
_atom_site_aniso_U_22
_atom_site_aniso_U_33
_atom_site_aniso_U_23
_atom_site_aniso_U_13
_atom_site_aniso_U_12
Au1 0.05325(15) 0.05578(15) 0.04265(14) -0.01682(10) -0.01963(10) -0.00932(11)
Br1 0.0920(5) 0.0812(5) 0.0568(4) -0.0201(3) -0.0116(4) -0.0419(4)
Br2 0.0756(5) 0.0980(5) 0.0512(4) -0.0206(4) -0.0129(3) -0.0389(4)
Cl15 0.0748(12) 0.1181(15) 0.0610(11) -0.0357(10) -0.0387(10) 0.0151(11)
Cl5 0.0949(15) 0.1272(16) 0.0760(13) -0.0313(12) -0.0543(12) -0.0098(13)
Cl3 0.1243(18) 0.0935(14) 0.0885(15) -0.0536(12) -0.0272(14) 0.0156(13)
Cl13 0.1225(18) 0.0808(13) 0.1275(19) -0.0655(13) -0.0412(16) 0.0157(13)
F16 0.080(3) 0.066(2) 0.068(2) -0.0335(19) -0.033(2) 0.018(2)
F6 0.075(3) 0.089(3) 0.075(3) -0.038(2) -0.040(2) 0.014(2)
F2 0.071(3) 0.085(3) 0.076(3) -0.037(2) -0.032(2) 0.009(2)
F12 0.095(3) 0.075(2) 0.089(3) -0.033(2) -0.056(3) 0.024(2)
F14 0.112(3) 0.116(3) 0.087(3) -0.063(3) -0.043(3) -0.006(3)
F4 0.126(4) 0.119(3) 0.060(2) -0.048(2) -0.031(3) -0.024(3)
C11 0.053(4) 0.053(3) 0.047(3) -0.022(3) -0.022(3) -0.006(3)
N1 0.045(3) 0.063(3) 0.046(3) -0.015(2) -0.014(2) -0.009(2)
C16 0.055(4) 0.055(3) 0.046(3) -0.020(3) -0.018(3) -0.003(3)
C1 0.050(3) 0.052(3) 0.038(3) -0.014(2) -0.019(3) -0.012(3)
C15 0.048(3) 0.069(4) 0.048(4) -0.022(3) -0.023(3) -0.001(3)
C2 0.062(4) 0.056(4) 0.053(4) -0.016(3) -0.026(3) -0.007(3)
C6 0.062(4) 0.055(4) 0.048(4) -0.016(3) -0.022(3) -0.008(3)
C14 0.066(4) 0.086(5) 0.058(4) -0.038(4) -0.022(3) -0.011(4)
C5 0.058(4) 0.069(4) 0.040(3) -0.017(3) -0.016(3) -0.016(3)
C12 0.060(4) 0.063(4) 0.057(4) -0.019(3) -0.036(3) 0.003(3)
C3 0.073(5) 0.062(4) 0.053(4) -0.028(3) -0.013(3) -0.008(3)
C21 0.064(4) 0.059(4) 0.049(4) -0.016(3) -0.016(3) -0.017(3)
C41 0.048(4) 0.079(4) 0.056(4) -0.023(3) -0.019(3) -0.001(3)
C51 0.051(4) 0.071(4) 0.067(4) -0.023(3) -0.024(3) -0.012(3)
C22 0.065(4) 0.058(4) 0.069(5) -0.016(3) -0.016(4) -0.009(4)
C13 0.063(4) 0.061(4) 0.069(5) -0.032(3) -0.019(4) 0.001(3)
C4 0.083(5) 0.072(4) 0.044(4) -0.025(3) -0.016(4) -0.024(4)
C31 0.053(4) 0.061(4) 0.046(4) -0.012(3) -0.007(3) -0.008(3)
C23 0.100(6) 0.056(4) 0.066(5) -0.019(3) -0.033(4) -0.013(4)
C33 0.089(6) 0.089(5) 0.057(5) -0.018(4) -0.034(4) 0.006(4)
C42 0.056(4) 0.083(5) 0.079(5) -0.028(4) -0.027(4) 0.011(4)
C53 0.090(6) 0.098(5) 0.114(7) -0.061(5) -0.055(5) 0.008(5)
C52 0.070(5) 0.084(5) 0.068(5) -0.026(4) -0.034(4) -0.003(4)
C43 0.077(6) 0.088(6) 0.138(8) -0.047(6) -0.039(6) 0.014(5)
C32 0.090(5) 0.099(5) 0.050(4) -0.022(4) -0.021(4) -0.020(5)
C24 0.122(8) 0.062(5) 0.159(10) -0.040(6) -0.046(7) 0.008(5)
C44 0.112(8) 0.171(11) 0.192(13) -0.117(10) -0.059(9) 0.029(8)
C54 0.154(9) 0.137(7) 0.103(7) -0.060(6) -0.080(7) -0.003(7)
C34 0.183(10) 0.124(7) 0.063(5) -0.032(5) -0.036(6) -0.038(7)

loop_
_atom_type_symbol
_atom_type_description
_atom_type_scat_dispersion_real
_atom_type_scat_dispersion_imag
_atom_type_scat_source
C C 0.0033 0.0016 'International Tables Vol C Tables 4.2.6.8 and 6.1.1.4'
H H 0.0000 0.0000 'International Tables Vol C Tables 4.2.6.8 and 6.1.1.4'
N N 0.0061 0.0033 'International Tables Vol C Tables 4.2.6.8 and 6.1.1.4'
F F 0.0171 0.0103 'International Tables Vol C Tables 4.2.6.8 and 6.1.1.4'
Cl Cl 0.1484 0.1585 'International Tables Vol C Tables 4.2.6.8 and 6.1.1.4'
Br Br -0.2901 2.4595 'International Tables Vol C Tables 4.2.6.8 and 6.1.1.4'
Au Au -2.0133 8.8022 'International Tables Vol C Tables 4.2.6.8 and 6.1.1.4'

loop_
_exptl_crystal_face_index_h
_exptl_crystal_face_index_k
_exptl_crystal_face_index_l
_exptl_crystal_face_perp_dist
17 5 5 0.0968
-17 -5 -5 0.0968
3 -8 11 0.2828
-3 8 -11 0.3358
3 16 16 0.0461
-3 -16 -16 0.0691

loop_
_geom_angle_atom_site_label_1
_geom_angle_atom_site_label_2
_geom_angle_atom_site_label_3
_geom_angle
_geom_angle_site_symmetry_1
_geom_angle_site_symmetry_3
_geom_angle_publ_flag
Br1 Au1 Br2 177.95(3) . . ?
C11 Au1 Br1 89.00(15) . . ?
C11 Au1 Br2 90.23(15) . . ?
C11 Au1 C1 178.5(2) . . ?
C1 Au1 Br1 89.89(14) . . ?
C1 Au1 Br2 90.85(13) . . ?
C16 C11 Au1 122.1(4) . . ?
C12 C11 Au1 122.5(4) . . ?
C12 C11 C16 115.3(5) . . ?
C21 N1 C51 110.2(4) . . ?
C41 N1 C21 106.6(4) . . ?
C41 N1 C51 110.6(5) . . ?
C31 N1 C21 111.5(5) . . ?
C31 N1 C41 110.8(5) . . ?
C31 N1 C51 107.2(4) . . ?
C11 C16 F16 119.1(5) . . ?
C11 C16 C15 124.8(6) . . ?
C15 C16 F16 116.1(5) . . ?
C2 C1 Au1 120.6(4) . . ?
C2 C1 C6 115.0(5) . . ?
C6 C1 Au1 124.3(5) . . ?
C16 C15 Cl15 122.5(5) . . ?
C14 C15 Cl15 120.0(5) . . ?
C14 C15 C16 117.5(5) . . ?
F2 C2 C3 115.8(6) . . ?
C1 C2 F2 119.2(5) . . ?
C1 C2 C3 125.0(6) . . ?
F6 C6 C1 118.6(5) . . ?
F6 C6 C5 117.5(5) . . ?
C1 C6 C5 123.9(7) . . ?
F14 C14 C15 119.6(6) . . ?
F14 C14 C13 119.0(6) . . ?
C15 C14 C13 121.4(6) . . ?
C6 C5 Cl5 121.8(6) . . ?
C4 C5 Cl5 120.7(5) . . ?
C4 C5 C6 117.5(6) . . ?
F12 C12 C11 119.7(5) . . ?
F12 C12 C13 116.5(6) . . ?
C11 C12 C13 123.8(5) . . ?
C2 C3 Cl3 121.6(5) . . ?
C4 C3 Cl3 122.1(5) . . ?
C4 C3 C2 116.3(6) . . ?
N1 C21 H21A 108.3 . . ?
N1 C21 H21B 108.3 . . ?
H21A C21 H21B 107.4 . . ?
C22 C21 N1 116.0(5) . . ?
C22 C21 H21A 108.3 . . ?
C22 C21 H21B 108.3 . . ?
N1 C41 H41A 108.3 . . ?
N1 C41 H41B 108.3 . . ?
H41A C41 H41B 107.4 . . ?
C42 C41 N1 116.1(5) . . ?
C42 C41 H41A 108.3 . . ?
C42 C41 H41B 108.3 . . ?
N1 C51 H51A 108.4 . . ?
N1 C51 H51B 108.4 . . ?
H51A C51 H51B 107.5 . . ?
C52 C51 N1 115.5(4) . . ?
C52 C51 H51A 108.4 . . ?
C52 C51 H51B 108.4 . . ?
C21 C22 H22A 109.1 . . ?
C21 C22 H22B 109.1 . . ?
C21 C22 C23 112.5(5) . . ?
H22A C22 H22B 107.8 . . ?
C23 C22 H22A 109.1 . . ?
C23 C22 H22B 109.1 . . ?
C14 C13 Cl13 120.6(5) . . ?
C14 C13 C12 117.0(6) . . ?
C12 C13 Cl13 122.4(5) . . ?
F4 C4 C5 118.7(6) . . ?
F4 C4 C3 119.0(7) . . ?
C3 C4 C5 122.3(6) . . ?
N1 C31 H31A 108.4 . . ?
N1 C31 H31B 108.4 . . ?
H31A C31 H31B 107.5 . . ?
C32 C31 N1 115.5(5) . . ?
C32 C31 H31A 108.4 . . ?
C32 C31 H31B 108.4 . . ?
C22 C23 H23A 108.6 . . ?
C22 C23 H23B 108.6 . . ?
H23A C23 H23B 107.6 . . ?
C24 C23 C22 114.5(6) . . ?
C24 C23 H23A 108.6 . . ?
C24 C23 H23B 108.6 . . ?
H33A C33 H33B 107.7 . . ?
C32 C33 H33A 108.9 . . ?
C32 C33 H33B 108.9 . . ?
C34 C33 H33A 108.9 . . ?
C34 C33 H33B 108.9 . . ?
C34 C33 C32 113.5(6) . . ?
C41 C42 H42A 109.6 . . ?
C41 C42 H42B 109.6 . . ?
H42A C42 H42B 108.1 . . ?
C43 C42 C41 110.5(6) . . ?
C43 C42 H42A 109.6 . . ?
C43 C42 H42B 109.6 . . ?
H53A C53 H53B 107.7 . . ?
C52 C53 H53A 108.9 . . ?
C52 C53 H53B 108.9 . . ?
C54 C53 H53A 108.9 . . ?
C54 C53 H53B 108.9 . . ?
C54 C53 C52 113.4(7) . . ?
C51 C52 H52A 109.3 . . ?
C51 C52 H52B 109.3 . . ?
C53 C52 C51 111.5(6) . . ?
C53 C52 H52A 109.3 . . ?
C53 C52 H52B 109.3 . . ?
H52A C52 H52B 108.0 . . ?
C42 C43 H43A 109.0 . . ?
C42 C43 H43B 109.0 . . ?
H43A C43 H43B 107.8 . . ?
C44 C43 C42 113.0(8) . . ?
C44 C43 H43A 109.0 . . ?
C44 C43 H43B 109.0 . . ?
C31 C32 C33 111.8(6) . . ?
C31 C32 H32A 109.3 . . ?
C31 C32 H32B 109.3 . . ?
C33 C32 H32A 109.3 . . ?
C33 C32 H32B 109.3 . . ?
H32A C32 H32B 107.9 . . ?
C23 C24 H24A 109.5 . . ?
C23 C24 H24B 109.5 . . ?
C23 C24 H24C 109.5 . . ?
H24A C24 H24B 109.5 . . ?
H24A C24 H24C 109.5 . . ?
H24B C24 H24C 109.5 . . ?
C43 C44 H44A 109.5 . . ?
C43 C44 H44B 109.5 . . ?
C43 C44 H44C 109.5 . . ?
H44A C44 H44B 109.5 . . ?
H44A C44 H44C 109.5 . . ?
H44B C44 H44C 109.5 . . ?
C53 C54 H54A 109.5 . . ?
C53 C54 H54B 109.5 . . ?
C53 C54 H54C 109.5 . . ?
H54A C54 H54B 109.5 . . ?
H54A C54 H54C 109.5 . . ?
H54B C54 H54C 109.5 . . ?
C33 C34 H34A 109.5 . . ?
C33 C34 H34B 109.5 . . ?
C33 C34 H34C 109.5 . . ?
H34A C34 H34B 109.5 . . ?
H34A C34 H34C 109.5 . . ?
H34B C34 H34C 109.5 . . ?

loop_
_geom_bond_atom_site_label_1
_geom_bond_atom_site_label_2
_geom_bond_distance
_geom_bond_site_symmetry_2
_geom_bond_publ_flag
Au1 Br1 2.4090(7) . ?
Au1 Br2 2.4187(7) . ?
Au1 C11 2.060(5) . ?
Au1 C1 2.071(5) . ?
Cl15 C15 1.726(6) . ?
Cl5 C5 1.722(6) . ?
Cl3 C3 1.711(7) . ?
Cl13 C13 1.717(7) . ?
F16 C16 1.371(7) . ?
F6 C6 1.353(7) . ?
F2 C2 1.359(7) . ?
F12 C12 1.343(6) . ?
F14 C14 1.346(7) . ?
F4 C4 1.345(7) . ?
C11 C16 1.367(7) . ?
C11 C12 1.358(8) . ?
N1 C21 1.522(7) . ?
N1 C41 1.515(8) . ?
N1 C51 1.529(7) . ?
N1 C31 1.512(7) . ?
C16 C15 1.369(8) . ?
C1 C2 1.355(8) . ?
C1 C6 1.372(8) . ?
C15 C14 1.368(9) . ?
C2 C3 1.401(8) . ?
C6 C5 1.386(8) . ?
C14 C13 1.381(9) . ?
C5 C4 1.369(9) . ?
C12 C13 1.398(8) . ?
C3 C4 1.366(9) . ?
C21 H21A 0.9700 . ?
C21 H21B 0.9700 . ?
C21 C22 1.502(9) . ?
C41 H41A 0.9700 . ?
C41 H41B 0.9700 . ?
C41 C42 1.509(9) . ?
C51 H51A 0.9700 . ?
C51 H51B 0.9700 . ?
C51 C52 1.507(9) . ?
C22 H22A 0.9700 . ?
C22 H22B 0.9700 . ?
C22 C23 1.517(8) . ?
C31 H31A 0.9700 . ?
C31 H31B 0.9700 . ?
C31 C32 1.503(8) . ?
C23 H23A 0.9700 . ?
C23 H23B 0.9700 . ?
C23 C24 1.481(11) . ?
C33 H33A 0.9700 . ?
C33 H33B 0.9700 . ?
C33 C32 1.509(9) . ?
C33 C34 1.476(9) . ?
C42 H42A 0.9700 . ?
C42 H42B 0.9700 . ?
C42 C43 1.505(10) . ?
C53 H53A 0.9700 . ?
C53 H53B 0.9700 . ?
C53 C52 1.503(8) . ?
C53 C54 1.491(11) . ?
C52 H52A 0.9700 . ?
C52 H52B 0.9700 . ?
C43 H43A 0.9700 . ?
C43 H43B 0.9700 . ?
C43 C44 1.449(11) . ?
C32 H32A 0.9700 . ?
C32 H32B 0.9700 . ?
C24 H24A 0.9600 . ?
C24 H24B 0.9600 . ?
C24 H24C 0.9600 . ?
C44 H44A 0.9600 . ?
C44 H44B 0.9600 . ?
C44 H44C 0.9600 . ?
C54 H54A 0.9600 . ?
C54 H54B 0.9600 . ?
C54 H54C 0.9600 . ?
C34 H34A 0.9600 . ?
C34 H34B 0.9600 . ?
C34 H34C 0.9600 . ?

loop_
_exptl_oxdiff_crystal_face_indexfrac_h
_exptl_oxdiff_crystal_face_indexfrac_k
_exptl_oxdiff_crystal_face_indexfrac_l
_exptl_oxdiff_crystal_face_x
_exptl_oxdiff_crystal_face_y
_exptl_oxdiff_crystal_face_z
17.0000 5.0000 5.0000 -0.0429 0.0247 0.9692
-17.0000 -5.0000 -5.0000 0.0429 -0.0247 -0.9692
3.0000 -8.0000 11.0000 -0.9800 0.2001 -0.0816
-3.0000 8.0000 -11.0000 0.9800 -0.2001 0.0816
3.0000 16.0000 16.0000 0.1235 0.9941 0.1289
-3.0000 -16.0000 -16.0000 -0.1235 -0.9941 -0.1289
